data_9011833
loop_
_publ_author_name
'Basciano, L. C.'
'Peterson, R. C.'

_publ_section_title
;The crystal structure of ammoniojarosite, (NH4)Fe3(SO4)2(OH)6 and the crystal
 chemistry of the ammoniojarosite-hydronium jarosite solid-solution series
;
_journal_name_full 'Mineralogical Magazine'
_journal_page_first 427
_journal_page_last 441
_journal_paper_doi 10.1180/minmag.2007.071.4.427
_journal_volume 71
_journal_year 2007
_chemical_compound_source Synthetic
_chemical_formula_sum 'Fe3 H10 N O14 S2'
_chemical_name_mineral Ammoniojarosite
_space_group_IT_number 166
_symmetry_space_group_name_Hall '-R 3 2"'
_symmetry_space_group_name_H-M 'R -3 m :H'
_cell_angle_alpha 90
_cell_angle_beta 90
_cell_angle_gamma 120
_cell_length_a 7.3177
_cell_length_b 7.3177
_cell_length_c 17.534
_cell_formula_units_Z 3
_cell_volume 813.132
_database_code_amcsd 0014580
_exptl_crystal_density_diffrn 2.939
_cod_original_sg_symbol_H-M 'R -3 m'
_cod_original_formula_sum 'N Fe3 S2 O14 H10'
_cod_database_code 9011833

loop_
_space_group_symop_operation_xyz
x,y,z
2/3+x,1/3+y,1/3+z
1/3+x,2/3+y,2/3+z
x,x-y,z
2/3+x,1/3+x-y,1/3+z
1/3+x,2/3+x-y,2/3+z
y,x,-z
2/3+y,1/3+x,1/3-z
1/3+y,2/3+x,2/3-z
-x+y,y,z
2/3-x+y,1/3+y,1/3+z
1/3-x+y,2/3+y,2/3+z
-x,-x+y,-z
2/3-x,1/3-x+y,1/3-z
1/3-x,2/3-x+y,2/3-z
-y,-x,z
2/3-y,1/3-x,1/3+z
1/3-y,2/3-x,2/3+z
x-y,-y,-z
2/3+x-y,1/3-y,1/3-z
1/3+x-y,2/3-y,2/3-z
y,-x+y,-z
2/3+y,1/3-x+y,1/3-z
1/3+y,2/3-x+y,2/3-z
-x+y,-x,z
2/3-x+y,1/3-x,1/3+z
1/3-x+y,2/3-x,2/3+z
-x,-y,-z
2/3-x,1/3-y,1/3-z
1/3-x,2/3-y,2/3-z
-y,x-y,z
2/3-y,1/3+x-y,1/3+z
1/3-y,2/3+x-y,2/3+z
x-y,x,-z
2/3+x-y,1/3+x,1/3-z
1/3+x-y,2/3+x,2/3-z

loop_
_atom_site_aniso_label
_atom_site_aniso_U_11
_atom_site_aniso_U_22
_atom_site_aniso_U_33
_atom_site_aniso_U_12
_atom_site_aniso_U_13
_atom_site_aniso_U_23
N 0.01200 0.01200 0.00700 0.00600 0.00000 0.00000
Fe 0.00500 0.00500 0.00800 0.00300 0.00000 0.00000
S 0.00600 0.00600 0.00600 0.00300 0.00000 0.00000
O1 0.01100 0.01100 0.00700 0.00500 0.00000 0.00000
O2 0.01100 0.01100 0.00900 0.00800 0.00000 0.00000
O3 0.00600 0.00600 0.01100 0.00300 0.00100 0.00100

loop_
_atom_site_label
_atom_site_fract_x
_atom_site_fract_y
_atom_site_fract_z
_atom_site_occupancy
_atom_site_U_iso_or_equiv
N 0.00000 0.00000 0.00000 1.00000 0.01000
Fe 0.16667 -0.16667 -0.16667 1.00000 0.00600
S 0.00000 0.00000 0.30590 1.00000 0.00600
O1 0.00000 0.00000 0.38910 1.00000 0.00900
O2 0.22310 -0.22310 -0.05640 1.00000 0.00900
O3 0.12770 -0.12770 0.13710 1.00000 0.00800
H1 0.17600 -0.17600 -0.11800 0.50000 0.02700
H2 0.05900 0.11900 0.01800 0.50000 0.02700
H3 0.00000 0.00000 -0.04700 0.50000 0.02700

loop_
_cod_related_entry_id
_cod_related_entry_database
_cod_related_entry_code
1 AMCSD 0014580
